data_2311278
loop_
_publ_author_name
'Zhong, Jia-Liang'
'Hou, Jia-Wei'
'Liu, Li-Hong'
'Liu, He'

_publ_section_title
;
 Crystal structure of
 1,7,8,9-tetra-chloro-4-(2-fluoro-benz-yl)-10,10-dimeth-oxy-4-aza-tri-cyclo-[5.2.1.0(2,6)]dec-8-ene-3,5-dione.
;
_journal_coeditor_code HB7331
_journal_issue 'Pt 1'
_journal_name_full 'Acta crystallographica. Section E, Crystallographic communications'
_journal_page_first o32
_journal_paper_doi 10.1107/S2056989014026279
_journal_volume 71
_journal_year 2015
_chemical_formula_iupac 'C17 H12 Cl4 F N O4'
_chemical_formula_moiety 'C17 H12 Cl4 F N O4'
_chemical_formula_sum 'C17 H12 Cl4 F N O4'
_chemical_formula_weight 455.08
_chemical_name_systematic
1,7,8,9-Tetrachloro-4-(2-fluorobenzyl)-10,10-dimethoxy-4-azatricyclo[5.2.1.0^2,6^]dec-8-ene-3,5-dione
_space_group_IT_number 19
_space_group_name_Hall 'P 2ac 2ab'
_space_group_name_H-M_alt 'P 21 21 21'
_symmetry_cell_setting orthorhombic
_symmetry_space_group_name_Hall 'P 2ac 2ab'
_symmetry_space_group_name_H-M 'P 21 21 21'
_atom_sites_solution_hydrogens geom
_atom_sites_solution_primary direct
_atom_sites_solution_secondary difmap
_audit_creation_method SHELXL-97
_cell_angle_alpha 90.00
_cell_angle_beta 90.00
_cell_angle_gamma 90.00
_cell_formula_units_Z 4
_cell_length_a 9.965(2)
_cell_length_b 10.982(2)
_cell_length_c 16.926(3)
_cell_measurement_reflns_used 4520
_cell_measurement_temperature 296(2)
_cell_measurement_theta_max 27.48
_cell_measurement_theta_min 3.01
_cell_volume 1852.3(6)
_computing_cell_refinement
;
SAINT (Bruker, 2009)
;
_computing_data_collection
;
APEX2 (Bruker, 2009)
;
_computing_data_reduction
;
SAINT (Bruker, 2009)
;
_computing_molecular_graphics
;
SHELXTL (Sheldrick, 2008)
;
_computing_publication_material
;
SHELXTL (Sheldrick, 2008)
;
_computing_structure_refinement
;
SHELXL97 (Sheldrick, 2008)
;
_computing_structure_solution
;
SHELXS97 (Sheldrick, 2008)
;
_diffrn_ambient_temperature 296(2)
_diffrn_measured_fraction_theta_full 0.998
_diffrn_measured_fraction_theta_max 0.998
_diffrn_measurement_device_type 'Bruker APEXII CCD'
_diffrn_measurement_method '\f and \w scans'
_diffrn_radiation_monochromator graphite
_diffrn_radiation_source 'fine-focus sealed tube'
_diffrn_radiation_type MoK\a
_diffrn_radiation_wavelength 0.71073
_diffrn_reflns_av_R_equivalents 0.0686
_diffrn_reflns_av_sigmaI/netI 0.0589
_diffrn_reflns_limit_h_max 12
_diffrn_reflns_limit_h_min -12
_diffrn_reflns_limit_k_max 14
_diffrn_reflns_limit_k_min -14
_diffrn_reflns_limit_l_max 21
_diffrn_reflns_limit_l_min -21
_diffrn_reflns_number 17912
_diffrn_reflns_theta_full 27.48
_diffrn_reflns_theta_max 27.48
_diffrn_reflns_theta_min 3.01
_diffrn_standards_number 0
_exptl_absorpt_coefficient_mu 0.673
_exptl_absorpt_correction_type none
_exptl_crystal_colour colorless
_exptl_crystal_density_diffrn 1.632
_exptl_crystal_density_method 'not measured'
_exptl_crystal_description prismatic
_exptl_crystal_F_000 920
_exptl_crystal_size_max 0.20
_exptl_crystal_size_mid 0.15
_exptl_crystal_size_min 0.10
_refine_diff_density_max 0.279
_refine_diff_density_min -0.265
_refine_ls_abs_structure_details
;
Flack (1983), 1826 Friedel pairs
;
_refine_ls_abs_structure_Flack -0.02(7)
_refine_ls_extinction_method none
_refine_ls_goodness_of_fit_ref 1.000
_refine_ls_hydrogen_treatment constr
_refine_ls_matrix_type full
_refine_ls_number_parameters 244
_refine_ls_number_reflns 4238
_refine_ls_number_restraints 0
_refine_ls_restrained_S_all 1.000
_refine_ls_R_factor_all 0.0679
_refine_ls_R_factor_gt 0.0456
_refine_ls_shift/su_max 0.000
_refine_ls_shift/su_mean 0.000
_refine_ls_structure_factor_coef Fsqd
_refine_ls_weighting_details 'calc w=1/[\s^2^(Fo^2^)+(0.0500P)^2^] where P=(Fo^2^+2Fc^2^)/3'
_refine_ls_weighting_scheme calc
_refine_ls_wR_factor_gt 0.0928
_refine_ls_wR_factor_ref 0.1008
_reflns_number_gt 3231
_reflns_number_total 4238
_reflns_threshold_expression I>2\s(I)
_cod_data_source_file hb7331sup1.cif
_cod_data_source_block I
_cod_original_cell_volume 1852.1(6)
_cod_database_code 2311278

loop_
_symmetry_equiv_pos_as_xyz
'x, y, z'
'-x+1/2, -y, z+1/2'
'-x, y+1/2, -z+1/2'
'x+1/2, -y+1/2, -z'

loop_
_atom_site_type_symbol
_atom_site_label
_atom_site_fract_x
_atom_site_fract_y
_atom_site_fract_z
_atom_site_U_iso_or_equiv
_atom_site_adp_type
_atom_site_calc_flag
_atom_site_refinement_flags
_atom_site_occupancy
_atom_site_symmetry_multiplicity
Cl Cl1 0.09057(8) 0.72603(7) 0.11428(5) 0.0470(2) Uani d . 1 1
Cl Cl2 0.31474(10) 0.49911(9) 0.37871(5) 0.0614(3) Uani d . 1 1
Cl Cl3 0.28576(9) 0.30235(7) 0.23337(6) 0.0541(2) Uani d . 1 1
Cl Cl4 0.16447(10) 0.44681(8) 0.07087(5) 0.0549(3) Uani d . 1 1
F F1 0.5234(2) 0.33581(19) 0.09916(14) 0.0675(6) Uani d . 1 1
O O1 0.4175(2) 0.6801(2) 0.03909(14) 0.0582(7) Uani d . 1 1
O O2 0.5994(2) 0.4890(2) 0.25327(14) 0.0578(6) Uani d . 1 1
O O3 0.1973(2) 0.74679(18) 0.30831(13) 0.0420(5) Uani d . 1 1
O O4 0.0408(2) 0.59723(19) 0.27636(13) 0.0416(5) Uani d . 1 1
N N4 0.5329(2) 0.5781(2) 0.13621(15) 0.0354(6) Uani d . 1 1
C C1 0.2012(3) 0.6451(2) 0.17531(17) 0.0305(6) Uani d . 1 1
C C2 0.3479(3) 0.6939(3) 0.17719(17) 0.0328(6) Uani d . 1 1
H H2A 0.3501 0.7825 0.1839 0.039 Uiso calc R 1 1
C C3 0.4315(3) 0.6544(3) 0.1073(2) 0.0380(7) Uani d . 1 1
C C5 0.5247(3) 0.5554(3) 0.21679(19) 0.0394(7) Uani d . 1 1
C C6 0.4076(3) 0.6283(3) 0.24928(18) 0.0354(7) Uani d . 1 1
H H6A 0.4383 0.6870 0.2889 0.042 Uiso calc R 1 1
C C7 0.2890(3) 0.5511(3) 0.28159(17) 0.0365(7) Uani d . 1 1
C C8 0.2570(3) 0.4540(3) 0.22159(18) 0.0347(7) Uani d . 1 1
C C9 0.2065(3) 0.5094(3) 0.15910(17) 0.0335(6) Uani d . 1 1
C C10 0.1705(3) 0.6410(3) 0.26658(18) 0.0344(7) Uani d . 1 1
C C11 0.6311(3) 0.5241(3) 0.08502(18) 0.0357(7) Uani d . 1 1
C C12 0.6251(3) 0.4016(3) 0.06730(19) 0.0400(7) Uani d . 1 1
C C13 0.7166(4) 0.3465(3) 0.0191(2) 0.0529(9) Uani d . 1 1
H H13A 0.7117 0.2634 0.0090 0.063 Uiso calc R 1 1
C C14 0.8162(4) 0.4165(3) -0.0142(2) 0.0517(9) Uani d . 1 1
H H14A 0.8782 0.3810 -0.0481 0.062 Uiso calc R 1 1
C C15 0.8242(3) 0.5388(3) 0.0026(2) 0.0511(9) Uani d . 1 1
H H15A 0.8925 0.5855 -0.0195 0.061 Uiso calc R 1 1
C C16 0.7320(3) 0.5925(3) 0.0517(2) 0.0458(8) Uani d . 1 1
H H16A 0.7378 0.6753 0.0626 0.055 Uiso calc R 1 1
C C17 0.1104(3) 0.8490(3) 0.2942(2) 0.0523(9) Uani d . 1 1
H H17A 0.1389 0.9166 0.3260 0.078 Uiso calc R 1 1
H H17B 0.0199 0.8275 0.3078 0.078 Uiso calc R 1 1
H H17C 0.1144 0.8712 0.2394 0.078 Uiso calc R 1 1
C C18 -0.0074(4) 0.5857(4) 0.3562(2) 0.0682(12) Uani d . 1 1
H H18A -0.0975 0.5547 0.3556 0.102 Uiso calc R 1 1
H H18B -0.0063 0.6640 0.3814 0.102 Uiso calc R 1 1
H H18C 0.0493 0.5306 0.3848 0.102 Uiso calc R 1 1

loop_
_atom_site_aniso_label
_atom_site_aniso_U_11
_atom_site_aniso_U_22
_atom_site_aniso_U_33
_atom_site_aniso_U_12
_atom_site_aniso_U_13
_atom_site_aniso_U_23
Cl1 0.0449(4) 0.0488(4) 0.0472(5) 0.0125(4) -0.0076(4) 0.0056(4)
Cl2 0.0770(6) 0.0779(6) 0.0295(4) 0.0107(5) -0.0045(4) 0.0089(4)
Cl3 0.0587(5) 0.0322(4) 0.0714(6) 0.0060(4) 0.0034(5) 0.0080(4)
Cl4 0.0725(6) 0.0539(5) 0.0382(5) 0.0019(4) -0.0065(4) -0.0174(4)
F1 0.0668(13) 0.0489(11) 0.0869(17) -0.0211(11) 0.0124(13) -0.0032(11)
O1 0.0571(15) 0.0707(17) 0.0467(15) 0.0238(14) 0.0139(13) 0.0245(13)
O2 0.0512(13) 0.0732(16) 0.0489(14) 0.0201(14) -0.0076(12) 0.0059(13)
O3 0.0397(12) 0.0425(12) 0.0438(12) 0.0047(10) 0.0007(10) -0.0187(10)
O4 0.0354(12) 0.0516(13) 0.0380(13) -0.0048(10) 0.0104(9) -0.0076(10)
N4 0.0318(13) 0.0332(13) 0.0410(16) 0.0069(11) 0.0050(11) 0.0015(12)
C1 0.0289(15) 0.0310(14) 0.0315(15) 0.0016(12) -0.0015(13) -0.0001(12)
C2 0.0293(14) 0.0277(14) 0.0413(17) 0.0005(12) 0.0025(13) -0.0005(13)
C3 0.0356(16) 0.0309(15) 0.048(2) 0.0011(13) 0.0073(15) 0.0087(14)
C5 0.0314(16) 0.0379(16) 0.049(2) 0.0036(14) -0.0049(15) -0.0054(15)
C6 0.0324(15) 0.0363(15) 0.0374(17) 0.0006(13) -0.0038(14) -0.0072(14)
C7 0.0409(16) 0.0403(15) 0.0282(16) 0.0041(14) -0.0019(14) 0.0023(13)
C8 0.0369(16) 0.0315(14) 0.0356(16) 0.0003(13) 0.0015(14) 0.0023(13)
C9 0.0369(15) 0.0328(14) 0.0308(15) 0.0001(14) 0.0031(12) -0.0060(13)
C10 0.0360(16) 0.0357(15) 0.0316(16) 0.0008(13) -0.0004(13) -0.0054(12)
C11 0.0343(15) 0.0340(15) 0.0389(16) 0.0052(13) 0.0005(13) 0.0005(13)
C12 0.0393(18) 0.0385(17) 0.0422(19) -0.0049(14) 0.0008(14) 0.0015(14)
C13 0.062(2) 0.0429(18) 0.054(2) 0.0043(18) -0.0030(19) -0.0170(17)
C14 0.052(2) 0.063(2) 0.0401(19) 0.0176(18) 0.0028(17) -0.0024(17)
C15 0.0406(19) 0.055(2) 0.057(2) 0.0036(17) 0.0133(18) 0.0102(18)
C16 0.0453(19) 0.0336(16) 0.058(2) -0.0006(15) 0.0057(17) 0.0055(16)
C17 0.047(2) 0.0437(18) 0.066(2) 0.0124(16) -0.0026(18) -0.0189(17)
C18 0.064(3) 0.086(3) 0.054(2) -0.009(2) 0.030(2) -0.004(2)

loop_
_atom_type_symbol
_atom_type_description
_atom_type_scat_dispersion_real
_atom_type_scat_dispersion_imag
_atom_type_scat_source
C C 0.0033 0.0016 'International Tables Vol C Tables 4.2.6.8 and 6.1.1.4'
H H 0.0000 0.0000 'International Tables Vol C Tables 4.2.6.8 and 6.1.1.4'
N N 0.0061 0.0033 'International Tables Vol C Tables 4.2.6.8 and 6.1.1.4'
O O 0.0106 0.0060 'International Tables Vol C Tables 4.2.6.8 and 6.1.1.4'
Cl Cl 0.1484 0.1585 'International Tables Vol C Tables 4.2.6.8 and 6.1.1.4'
F F 0.0171 0.0103 'International Tables Vol C Tables 4.2.6.8 and 6.1.1.4'

loop_
_geom_angle_atom_site_label_1
_geom_angle_atom_site_label_2
_geom_angle_atom_site_label_3
_geom_angle
C10 O3 C17 117.0(2)
C10 O4 C18 116.9(3)
C5 N4 C3 114.1(3)
C5 N4 C11 124.0(2)
C3 N4 C11 121.9(3)
C9 C1 C2 108.0(2)
C9 C1 C10 99.0(2)
C2 C1 C10 99.9(2)
C9 C1 Cl1 114.4(2)
C2 C1 Cl1 115.35(19)
C10 C1 Cl1 118.0(2)
C3 C2 C6 105.9(2)
C3 C2 C1 113.7(2)
C6 C2 C1 102.6(2)
C3 C2 H2A 111.4
C6 C2 H2A 111.4
C1 C2 H2A 111.4
O1 C3 N4 124.2(3)
O1 C3 C2 128.5(3)
N4 C3 C2 107.2(3)
O2 C5 N4 124.9(3)
O2 C5 C6 127.2(3)
N4 C5 C6 107.8(2)
C5 C6 C2 104.9(2)
C5 C6 C7 115.1(2)
C2 C6 C7 104.0(2)
C5 C6 H6A 110.8
C2 C6 H6A 110.8
C7 C6 H6A 110.8
C8 C7 C6 108.0(2)
C8 C7 C10 100.3(2)
C6 C7 C10 99.9(2)
C8 C7 Cl2 115.6(2)
C6 C7 Cl2 113.3(2)
C10 C7 Cl2 117.9(2)
C9 C8 C7 107.1(2)
C9 C8 Cl3 127.5(2)
C7 C8 Cl3 125.3(2)
C8 C9 C1 108.7(3)
C8 C9 Cl4 127.8(2)
C1 C9 Cl4 123.3(2)
O3 C10 O4 114.1(2)
O3 C10 C7 107.6(2)
O4 C10 C7 117.7(2)
O3 C10 C1 116.0(2)
O4 C10 C1 107.9(2)
C7 C10 C1 91.8(2)
C16 C11 C12 118.4(3)
C16 C11 N4 121.3(3)
C12 C11 N4 120.3(3)
F1 C12 C13 120.0(3)
F1 C12 C11 117.7(3)
C13 C12 C11 122.2(3)
C12 C13 C14 118.6(3)
C12 C13 H13A 120.7
C14 C13 H13A 120.7
C15 C14 C13 120.2(3)
C15 C14 H14A 119.9
C13 C14 H14A 119.9
C16 C15 C14 120.3(3)
C16 C15 H15A 119.8
C14 C15 H15A 119.8
C15 C16 C11 120.2(3)
C15 C16 H16A 119.9
C11 C16 H16A 119.9
O3 C17 H17A 109.5
O3 C17 H17B 109.5
H17A C17 H17B 109.5
O3 C17 H17C 109.5
H17A C17 H17C 109.5
H17B C17 H17C 109.5
O4 C18 H18A 109.5
O4 C18 H18B 109.5
H18A C18 H18B 109.5
O4 C18 H18C 109.5
H18A C18 H18C 109.5
H18B C18 H18C 109.5

loop_
_geom_bond_atom_site_label_1
_geom_bond_atom_site_label_2
_geom_bond_distance
Cl1 C1 1.753(3)
Cl2 C7 1.759(3)
Cl3 C8 1.702(3)
Cl4 C9 1.696(3)
F1 C12 1.356(4)
O1 C3 1.197(4)
O2 C5 1.211(4)
O3 C10 1.385(3)
O3 C17 1.438(4)
O4 C10 1.389(3)
O4 C18 1.440(4)
N4 C5 1.389(4)
N4 C3 1.401(4)
N4 C11 1.435(4)
C1 C9 1.516(4)
C1 C2 1.557(4)
C1 C10 1.576(4)
C2 C3 1.511(4)
C2 C6 1.537(4)
C2 H2A 0.9800
C5 C6 1.518(4)
C6 C7 1.554(4)
C6 H6A 0.9800
C7 C8 1.506(4)
C7 C10 1.560(4)
C8 C9 1.320(4)
C11 C16 1.376(4)
C11 C12 1.380(4)
C12 C13 1.365(5)
C13 C14 1.376(5)
C13 H13A 0.9300
C14 C15 1.375(5)
C14 H14A 0.9300
C15 C16 1.372(5)
C15 H15A 0.9300
C16 H16A 0.9300
C17 H17A 0.9600
C17 H17B 0.9600
C17 H17C 0.9600
C18 H18A 0.9600
C18 H18B 0.9600
C18 H18C 0.9600

loop_
_geom_hbond_atom_site_label_D
_geom_hbond_atom_site_label_H
_geom_hbond_atom_site_label_A
_geom_hbond_site_symmetry_A
_geom_hbond_distance_DH
_geom_hbond_distance_HA
_geom_hbond_distance_DA
_geom_hbond_angle_DHA
_geom_hbond_publ_flag
C2 H2A O2 3_655 0.98 2.55 3.487(4) 159 yes
C6 H6A F1 3_655 0.98 2.53 3.500(4) 170 yes

loop_
_geom_torsion_atom_site_label_1
_geom_torsion_atom_site_label_2
_geom_torsion_atom_site_label_3
_geom_torsion_atom_site_label_4
_geom_torsion
C9 C1 C2 C3 49.3(3)
C10 C1 C2 C3 152.2(2)
Cl1 C1 C2 C3 -80.2(3)
C9 C1 C2 C6 -64.6(3)
C10 C1 C2 C6 38.3(2)
Cl1 C1 C2 C6 165.98(19)
C5 N4 C3 O1 -176.4(3)
C11 N4 C3 O1 0.4(5)
C5 N4 C3 C2 3.3(3)
C11 N4 C3 C2 -179.9(3)
C6 C2 C3 O1 177.2(3)
C1 C2 C3 O1 65.3(4)
C6 C2 C3 N4 -2.4(3)
C1 C2 C3 N4 -114.3(3)
C3 N4 C5 O2 177.5(3)
C11 N4 C5 O2 0.8(5)
C3 N4 C5 C6 -2.7(3)
C11 N4 C5 C6 -179.4(3)
O2 C5 C6 C2 -179.2(3)
N4 C5 C6 C2 0.9(3)
O2 C5 C6 C7 -65.6(4)
N4 C5 C6 C7 114.5(3)
C3 C2 C6 C5 0.9(3)
C1 C2 C6 C5 120.4(2)
C3 C2 C6 C7 -120.4(3)
C1 C2 C6 C7 -0.9(3)
C5 C6 C7 C8 -47.1(3)
C2 C6 C7 C8 67.1(3)
C5 C6 C7 C10 -151.4(2)
C2 C6 C7 C10 -37.3(3)
C5 C6 C7 Cl2 82.2(3)
C2 C6 C7 Cl2 -163.61(19)
C6 C7 C8 C9 -68.4(3)
C10 C7 C8 C9 35.7(3)
Cl2 C7 C8 C9 163.6(2)
C6 C7 C8 Cl3 110.2(3)
C10 C7 C8 Cl3 -145.7(2)
Cl2 C7 C8 Cl3 -17.8(3)
C7 C8 C9 C1 -0.7(3)
Cl3 C8 C9 C1 -179.2(2)
C7 C8 C9 Cl4 174.6(2)
Cl3 C8 C9 Cl4 -4.0(4)
C2 C1 C9 C8 69.5(3)
C10 C1 C9 C8 -34.1(3)
Cl1 C1 C9 C8 -160.5(2)
C2 C1 C9 Cl4 -106.0(3)
C10 C1 C9 Cl4 150.4(2)
Cl1 C1 C9 Cl4 24.0(3)
C17 O3 C10 O4 -55.9(4)
C17 O3 C10 C7 171.5(3)
C17 O3 C10 C1 70.5(3)
C18 O4 C10 O3 -49.8(4)
C18 O4 C10 C7 77.8(4)
C18 O4 C10 C1 179.7(3)
C8 C7 C10 O3 -170.1(2)
C6 C7 C10 O3 -59.5(3)
Cl2 C7 C10 O3 63.6(3)
C8 C7 C10 O4 59.3(3)
C6 C7 C10 O4 169.9(2)
Cl2 C7 C10 O4 -67.0(3)
C8 C7 C10 C1 -52.0(2)
C6 C7 C10 C1 58.5(2)
Cl2 C7 C10 C1 -178.3(2)
C9 C1 C10 O3 161.4(2)
C2 C1 C10 O3 51.1(3)
Cl1 C1 C10 O3 -74.7(3)
C9 C1 C10 O4 -69.1(3)
C2 C1 C10 O4 -179.4(2)
Cl1 C1 C10 O4 54.8(3)
C9 C1 C10 C7 50.8(2)
C2 C1 C10 C7 -59.4(2)
Cl1 C1 C10 C7 174.7(2)
C5 N4 C11 C16 -110.9(4)
C3 N4 C11 C16 72.6(4)
C5 N4 C11 C12 69.9(4)
C3 N4 C11 C12 -106.6(3)
C16 C11 C12 F1 -178.6(3)
N4 C11 C12 F1 0.6(5)
C16 C11 C12 C13 1.0(5)
N4 C11 C12 C13 -179.8(3)
F1 C12 C13 C14 178.1(3)
C11 C12 C13 C14 -1.5(5)
C12 C13 C14 C15 1.4(6)
C13 C14 C15 C16 -0.9(6)
C14 C15 C16 C11 0.3(5)
C12 C11 C16 C15 -0.4(5)
N4 C11 C16 C15 -179.6(3)
